data_7017706
loop_
_publ_author_name
'Zhang, Shuanming'
'Pattacini, Roberto'
'Jie, Suyun'
'Braunstein, Pierre'

_publ_section_title
;
 A phosphino-oxazoline ligand as a P,N-bridge in palladium/cobalt or
 P,N-chelate in nickel complexes: catalytic ethylene oligomerization.
;
_journal_issue 2
_journal_name_full 'Dalton transactions (Cambridge, England : 2003)'
_journal_page_first 379
_journal_page_last 386
_journal_paper_doi 10.1039/c1dt11352f
_journal_volume 41
_journal_year 2012
_chemical_formula_moiety 'C32 H32 Cl2 N2 Ni O2 P2'
_chemical_formula_sum 'C32 H32 Cl2 N2 Ni O2 P2'
_chemical_formula_weight 668.15
_space_group_IT_number 61
_symmetry_cell_setting orthorhombic
_symmetry_Int_Tables_number 61
_symmetry_space_group_name_Hall '-P 2ac 2ab'
_symmetry_space_group_name_H-M 'P b c a'
_atom_sites_solution_hydrogens geom
_atom_sites_solution_primary direct
_atom_sites_solution_secondary difmap
_cell_angle_alpha 90.00
_cell_angle_beta 90.00
_cell_angle_gamma 90.00
_cell_formula_units_Z 4
_cell_length_a 8.2701(2)
_cell_length_b 15.3634(7)
_cell_length_c 24.168(1)
_cell_measurement_reflns_used 3456
_cell_measurement_temperature 173(2)
_cell_measurement_theta_max 27.485
_cell_measurement_theta_min 0.998
_cell_volume 3070.7(2)
_computing_cell_refinement 'HKL Scalepack (Otwinowski & Minor 1997)'
_computing_data_reduction 'HKL Denzo and Scalepack (Otwinowski & Minor 1997)'
_computing_molecular_graphics ORTEP-3
_computing_publication_material PLATON
_computing_structure_refinement 'SHELXL-97 (Sheldrick, 1997)'
_computing_structure_solution 'SHELXS-97 (Sheldrick, 1997)'
_diffrn_ambient_temperature 173(2)
_diffrn_detector_area_resol_mean 9
_diffrn_measured_fraction_theta_full 0.995
_diffrn_measured_fraction_theta_max 0.995
_diffrn_measurement_device_type KappaCCD
_diffrn_measurement_method CCD
_diffrn_radiation_monochromator graphite
_diffrn_radiation_probe x-ray
_diffrn_radiation_type MoK\a
_diffrn_radiation_wavelength 0.71073
_diffrn_reflns_av_R_equivalents 0.0445
_diffrn_reflns_av_sigmaI/netI 0.0715
_diffrn_reflns_limit_h_max 10
_diffrn_reflns_limit_h_min -10
_diffrn_reflns_limit_k_max 19
_diffrn_reflns_limit_k_min -19
_diffrn_reflns_limit_l_max 31
_diffrn_reflns_limit_l_min -31
_diffrn_reflns_number 6317
_diffrn_reflns_theta_full 27.48
_diffrn_reflns_theta_max 27.48
_diffrn_reflns_theta_min 1.69
_diffrn_source 'fine-focus sealed tube'
_exptl_absorpt_coefficient_mu 0.943
_exptl_absorpt_correction_type none
_exptl_crystal_colour blue
_exptl_crystal_density_diffrn 1.445
_exptl_crystal_density_method 'not measured'
_exptl_crystal_description block
_exptl_crystal_F_000 1384
_exptl_crystal_size_max 0.1
_exptl_crystal_size_mid 0.06
_exptl_crystal_size_min 0.04
_refine_diff_density_max 0.615
_refine_diff_density_min -0.674
_refine_diff_density_rms 0.182
_refine_ls_extinction_method none
_refine_ls_goodness_of_fit_ref 1.065
_refine_ls_hydrogen_treatment constr
_refine_ls_matrix_type full
_refine_ls_number_parameters 187
_refine_ls_number_reflns 3502
_refine_ls_number_restraints 0
_refine_ls_restrained_S_all 1.065
_refine_ls_R_factor_all 0.0958
_refine_ls_R_factor_gt 0.0440
_refine_ls_shift/su_max 0.000
_refine_ls_shift/su_mean 0.000
_refine_ls_structure_factor_coef Fsqd
_refine_ls_weighting_details 'calc w=1/[\s^2^(Fo^2^)+(0.0790P)^2^+0.0000P] where P=(Fo^2^+2Fc^2^)/3'
_refine_ls_weighting_scheme calc
_refine_ls_wR_factor_gt 0.1092
_refine_ls_wR_factor_ref 0.1487
_reflns_number_gt 2203
_reflns_number_total 3502
_reflns_threshold_expression >2sigma(I)
_cod_data_source_file c1dt11352f.txt
_cod_data_source_block compound2
_cod_database_code 7017706

loop_
_symmetry_equiv_pos_as_xyz
'x, y, z'
'-x+1/2, -y, z+1/2'
'x+1/2, -y+1/2, -z'
'-x, y+1/2, -z+1/2'
'-x, -y, -z'
'x-1/2, y, -z-1/2'
'-x-1/2, y-1/2, z'
'x, -y-1/2, z-1/2'

loop_
_atom_site_label
_atom_site_type_symbol
_atom_site_fract_x
_atom_site_fract_y
_atom_site_fract_z
_atom_site_U_iso_or_equiv
_atom_site_adp_type
_atom_site_occupancy
_atom_site_symmetry_multiplicity
_atom_site_calc_flag
_atom_site_refinement_flags
Ni1 Ni 1.0000 0.0000 0.0000 0.02097(19) Uani 1 2 d S
P1 P 0.93271(10) 0.09400(6) 0.08254(4) 0.0251(2) Uani 1 1 d .
Cl1 Cl 1.12531(9) 0.12707(5) -0.03918(4) 0.0280(2) Uani 1 1 d .
N1 N 0.7795(3) 0.05029(18) -0.02219(12) 0.0235(6) Uani 1 1 d .
O1 O 0.5785(3) 0.14715(15) -0.01775(11) 0.0319(6) Uani 1 1 d .
C1 C 0.6628(4) 0.0189(2) -0.06331(17) 0.0338(9) Uani 1 1 d .
H1A H 0.6186 -0.0372 -0.0526 0.041 Uiso 1 1 calc R
H1B H 0.7125 0.0136 -0.0995 0.041 Uiso 1 1 calc R
C2 C 0.5319(4) 0.0890(2) -0.06332(18) 0.0358(9) Uani 1 1 d .
H2A H 0.5301 0.1201 -0.0983 0.043 Uiso 1 1 calc R
H2B H 0.4260 0.0638 -0.0568 0.043 Uiso 1 1 calc R
C3 C 0.7245(4) 0.1193(2) -0.00082(13) 0.0227(7) Uani 1 1 d .
C4 C 0.8110(4) 0.1715(2) 0.04190(14) 0.0267(8) Uani 1 1 d .
H4A H 0.7342 0.2014 0.0656 0.032 Uiso 1 1 calc R
H4B H 0.8802 0.2145 0.0245 0.032 Uiso 1 1 calc R
C5 C 1.0680(4) 0.1638(2) 0.12360(15) 0.0280(8) Uani 1 1 d .
C6 C 1.0480(5) 0.1766(3) 0.17990(17) 0.0458(11) Uani 1 1 d .
H6 H 0.9614 0.1509 0.1982 0.055 Uiso 1 1 calc R
C7 C 1.1579(5) 0.2279(3) 0.20914(17) 0.0574(13) Uani 1 1 d .
H7 H 1.1454 0.2354 0.2471 0.069 Uiso 1 1 calc R
C8 C 1.2847(5) 0.2674(3) 0.18207(18) 0.0483(11) Uani 1 1 d .
H8 H 1.3560 0.3027 0.2016 0.058 Uiso 1 1 calc R
C9 C 1.3066(4) 0.2548(2) 0.12584(15) 0.0359(9) Uani 1 1 d .
H9 H 1.3922 0.2814 0.1075 0.043 Uiso 1 1 calc R
C10 C 1.1996(4) 0.2022(2) 0.09725(15) 0.0307(8) Uani 1 1 d .
H10 H 1.2159 0.1923 0.0597 0.037 Uiso 1 1 calc R
C11 C 0.7887(4) 0.0511(2) 0.13306(14) 0.0285(8) Uani 1 1 d .
C12 C 0.8278(5) -0.0274(3) 0.15792(16) 0.0416(10) Uani 1 1 d .
H12 H 0.9254 -0.0543 0.1495 0.050 Uiso 1 1 calc R
C13 C 0.7221(6) -0.0663(3) 0.19534(18) 0.0555(12) Uani 1 1 d .
H13 H 0.7494 -0.1189 0.2118 0.067 Uiso 1 1 calc R
C14 C 0.5778(6) -0.0270(4) 0.20792(18) 0.0561(13) Uani 1 1 d .
H14 H 0.5077 -0.0529 0.2331 0.067 Uiso 1 1 calc R
C15 C 0.5369(5) 0.0500(4) 0.18356(19) 0.0541(13) Uani 1 1 d .
H15 H 0.4385 0.0760 0.1919 0.065 Uiso 1 1 calc R
C16 C 0.6418(4) 0.0899(3) 0.14614(17) 0.0432(10) Uani 1 1 d .
H16 H 0.6133 0.1425 0.1299 0.052 Uiso 1 1 calc R

loop_
_atom_site_aniso_label
_atom_site_aniso_U_11
_atom_site_aniso_U_22
_atom_site_aniso_U_33
_atom_site_aniso_U_23
_atom_site_aniso_U_13
_atom_site_aniso_U_12
Ni1 0.0164(3) 0.0179(3) 0.0287(4) 0.0012(3) -0.0031(2) -0.0005(2)
P1 0.0202(5) 0.0229(5) 0.0322(5) 0.0021(4) -0.0026(4) -0.0007(4)
Cl1 0.0246(4) 0.0213(5) 0.0380(5) 0.0028(4) 0.0019(4) -0.0029(3)
N1 0.0172(13) 0.0217(16) 0.0315(15) 0.0017(13) -0.0040(12) -0.0012(12)
O1 0.0204(11) 0.0295(14) 0.0458(15) -0.0018(12) -0.0093(11) 0.0048(10)
C1 0.0230(17) 0.031(2) 0.047(2) -0.0070(18) -0.0086(17) 0.0016(15)
C2 0.0238(18) 0.037(2) 0.046(2) -0.007(2) -0.0138(17) 0.0021(16)
C3 0.0182(15) 0.0189(18) 0.0311(18) 0.0041(16) 0.0001(14) -0.0007(14)
C4 0.0254(17) 0.0201(19) 0.0347(19) -0.0003(16) 0.0000(15) 0.0032(14)
C5 0.0251(17) 0.0259(19) 0.0330(19) 0.0006(17) -0.0044(16) 0.0005(15)
C6 0.037(2) 0.062(3) 0.039(2) -0.013(2) 0.0028(19) -0.017(2)
C7 0.053(2) 0.083(4) 0.035(2) -0.016(2) 0.003(2) -0.025(2)
C8 0.041(2) 0.055(3) 0.049(3) -0.013(2) -0.005(2) -0.016(2)
C9 0.0299(18) 0.035(2) 0.043(2) -0.0008(19) -0.0049(18) -0.0063(17)
C10 0.0284(18) 0.029(2) 0.035(2) 0.0019(16) -0.0031(16) -0.0012(16)
C11 0.0265(17) 0.031(2) 0.0284(18) 0.0005(16) -0.0034(15) -0.0070(16)
C12 0.046(2) 0.042(2) 0.037(2) 0.005(2) 0.0004(18) -0.0074(19)
C13 0.069(3) 0.054(3) 0.043(2) 0.015(2) 0.002(2) -0.017(3)
C14 0.055(3) 0.076(4) 0.038(3) 0.003(3) 0.009(2) -0.025(3)
C15 0.032(2) 0.085(4) 0.046(3) -0.013(3) 0.013(2) -0.016(2)
C16 0.035(2) 0.050(3) 0.044(2) -0.002(2) 0.0056(19) -0.0026(18)

loop_
_atom_type_symbol
_atom_type_description
_atom_type_scat_dispersion_real
_atom_type_scat_dispersion_imag
_atom_type_scat_source
Ni Ni 0.3393 1.1124 'International Tables Vol C Tables 4.2.6.8 and 6.1.1.4'
P P 0.1023 0.0942 'International Tables Vol C Tables 4.2.6.8 and 6.1.1.4'
Cl Cl 0.1484 0.1585 'International Tables Vol C Tables 4.2.6.8 and 6.1.1.4'
N N 0.0061 0.0033 'International Tables Vol C Tables 4.2.6.8 and 6.1.1.4'
O O 0.0106 0.0060 'International Tables Vol C Tables 4.2.6.8 and 6.1.1.4'
C C 0.0033 0.0016 'International Tables Vol C Tables 4.2.6.8 and 6.1.1.4'
H H 0.0000 0.0000 'International Tables Vol C Tables 4.2.6.8 and 6.1.1.4'

loop_
_geom_angle_atom_site_label_1
_geom_angle_atom_site_label_2
_geom_angle_atom_site_label_3
_geom_angle
_geom_angle_site_symmetry_1
_geom_angle_site_symmetry_3
N1 Ni1 N1 180.0(2) 5_755 .
N1 Ni1 Cl1 88.53(8) 5_755 5_755
N1 Ni1 Cl1 91.47(8) . 5_755
N1 Ni1 Cl1 91.47(8) 5_755 .
N1 Ni1 Cl1 88.53(8) . .
Cl1 Ni1 Cl1 180.00(5) 5_755 .
N1 Ni1 P1 78.18(8) 5_755 5_755
N1 Ni1 P1 101.82(8) . 5_755
Cl1 Ni1 P1 86.66(3) 5_755 5_755
Cl1 Ni1 P1 93.34(3) . 5_755
N1 Ni1 P1 101.82(8) 5_755 .
N1 Ni1 P1 78.18(8) . .
Cl1 Ni1 P1 93.34(3) 5_755 .
Cl1 Ni1 P1 86.66(3) . .
P1 Ni1 P1 180.00(6) 5_755 .
C11 P1 C5 104.25(16) . .
C11 P1 C4 103.48(16) . .
C5 P1 C4 104.04(16) . .
C11 P1 Ni1 117.71(12) . .
C5 P1 Ni1 128.71(12) . .
C4 P1 Ni1 93.96(11) . .
C3 N1 C1 108.4(3) . .
C3 N1 Ni1 121.9(2) . .
C1 N1 Ni1 129.6(2) . .
C3 O1 C2 105.7(2) . .
N1 C1 C2 103.5(3) . .
N1 C1 H1A 111.1 . .
C2 C1 H1A 111.1 . .
N1 C1 H1B 111.1 . .
C2 C1 H1B 111.1 . .
H1A C1 H1B 109.0 . .
O1 C2 C1 104.0(3) . .
O1 C2 H2A 110.9 . .
C1 C2 H2A 110.9 . .
O1 C2 H2B 110.9 . .
C1 C2 H2B 110.9 . .
H2A C2 H2B 109.0 . .
N1 C3 O1 117.7(3) . .
N1 C3 C4 124.2(3) . .
O1 C3 C4 118.1(3) . .
C3 C4 P1 106.5(2) . .
C3 C4 H4A 110.4 . .
P1 C4 H4A 110.4 . .
C3 C4 H4B 110.4 . .
P1 C4 H4B 110.4 . .
H4A C4 H4B 108.6 . .
C6 C5 C10 118.9(3) . .
C6 C5 P1 122.6(3) . .
C10 C5 P1 118.4(3) . .
C5 C6 C7 120.0(4) . .
C5 C6 H6 120.0 . .
C7 C6 H6 120.0 . .
C8 C7 C6 120.3(4) . .
C8 C7 H7 119.8 . .
C6 C7 H7 119.8 . .
C7 C8 C9 120.2(4) . .
C7 C8 H8 119.9 . .
C9 C8 H8 119.9 . .
C10 C9 C8 119.3(4) . .
C10 C9 H9 120.4 . .
C8 C9 H9 120.4 . .
C9 C10 C5 121.3(3) . .
C9 C10 H10 119.4 . .
C5 C10 H10 119.4 . .
C12 C11 C16 118.5(3) . .
C12 C11 P1 116.8(3) . .
C16 C11 P1 124.5(3) . .
C11 C12 C13 120.6(4) . .
C11 C12 H12 119.7 . .
C13 C12 H12 119.7 . .
C14 C13 C12 120.1(4) . .
C14 C13 H13 120.0 . .
C12 C13 H13 120.0 . .
C15 C14 C13 120.1(4) . .
C15 C14 H14 119.9 . .
C13 C14 H14 119.9 . .
C14 C15 C16 120.5(4) . .
C14 C15 H15 119.8 . .
C16 C15 H15 119.8 . .
C11 C16 C15 120.2(4) . .
C11 C16 H16 119.9 . .
C15 C16 H16 119.9 . .

loop_
_geom_bond_atom_site_label_1
_geom_bond_atom_site_label_2
_geom_bond_distance
_geom_bond_site_symmetry_2
Ni1 N1 2.052(2) 5_755
Ni1 N1 2.052(2) .
Ni1 Cl1 2.4045(8) 5_755
Ni1 Cl1 2.4045(8) .
Ni1 P1 2.5249(9) 5_755
Ni1 P1 2.5249(9) .
P1 C11 1.828(3) .
P1 C5 1.841(3) .
P1 C4 1.843(3) .
N1 C3 1.264(4) .
N1 C1 1.467(4) .
O1 C3 1.345(4) .
O1 C2 1.469(4) .
C1 C2 1.528(5) .
C1 H1A 0.9700 .
C1 H1B 0.9700 .
C2 H2A 0.9700 .
C2 H2B 0.9700 .
C3 C4 1.490(5) .
C4 H4A 0.9700 .
C4 H4B 0.9700 .
C5 C6 1.384(5) .
C5 C10 1.392(5) .
C6 C7 1.395(5) .
C6 H6 0.9300 .
C7 C8 1.378(6) .
C7 H7 0.9300 .
C8 C9 1.385(5) .
C8 H8 0.9300 .
C9 C10 1.383(5) .
C9 H9 0.9300 .
C10 H10 0.9300 .
C11 C12 1.385(5) .
C11 C16 1.390(5) .
C12 C13 1.392(5) .
C12 H12 0.9300 .
C13 C14 1.371(6) .
C13 H13 0.9300 .
C14 C15 1.363(7) .
C14 H14 0.9300 .
C15 C16 1.395(6) .
C15 H15 0.9300 .
C16 H16 0.9300 .
